data_7104060
loop_
_publ_author_name
'Rather, Beth'
'Zaworotko, Michael J'

_publ_section_title
;
 A 3D metal-organic network, [Cu2(glutarate)2(4,4'-bipyridine)], that
 exhibits single-crystal to single-crystal dehydration and rehydration.
;
_journal_issue 7
_journal_name_full 'Chemical communications (Cambridge, England)'
_journal_page_first 830
_journal_page_last 831
_journal_paper_doi 10.1039/b301219k
_journal_year 2003
_chemical_formula_moiety '(C22 H24 Cu2 N2 O8)n,5n(H2 O1)'
_chemical_formula_sum 'C22 H24 Cu2 N2 O13'
_chemical_formula_weight 651.51
_chemical_name_systematic
; 
? 
;
_space_group_IT_number 15
_symmetry_cell_setting monoclinic
_symmetry_space_group_name_Hall '-C 2yc'
_symmetry_space_group_name_H-M 'C 1 2/c 1'
_atom_sites_solution_hydrogens geom
_atom_sites_solution_primary direct
_atom_sites_solution_secondary difmap
_audit_creation_method SHELXL-97
_cell_angle_alpha 90.00
_cell_angle_beta 90.350(2)
_cell_angle_gamma 90.00
_cell_formula_units_Z 4
_cell_length_a 23.911(3)
_cell_length_b 11.8685(15)
_cell_length_c 9.2063(12)
_cell_measurement_reflns_used 2902
_cell_measurement_temperature 100(2)
_cell_measurement_theta_max 24.97
_cell_measurement_theta_min 2.92
_cell_volume 2612.5(6)
_computing_cell_refinement 'Bruker SMART'
_computing_data_collection 'Bruker SMART'
_computing_data_reduction 'Bruker SAINT'
_computing_molecular_graphics 'Bruker SHELXTL'
_computing_publication_material 'Bruker SHELXTL'
_computing_structure_refinement 'SHELXL-97 (Sheldrick, 1997)'
_computing_structure_solution 'SHELXS-97 (Sheldrick, 1990)'
_diffrn_ambient_temperature 100(2)
_diffrn_measured_fraction_theta_full 0.994
_diffrn_measured_fraction_theta_max 0.994
_diffrn_measurement_device_type 'CCD area detector'
_diffrn_measurement_method 'phi and omega scans'
_diffrn_radiation_monochromator graphite
_diffrn_radiation_source 'fine-focus sealed tube'
_diffrn_radiation_type MoK\a
_diffrn_radiation_wavelength 0.71073
_diffrn_reflns_av_R_equivalents 0.0479
_diffrn_reflns_av_sigmaI/netI 0.0563
_diffrn_reflns_limit_h_max 28
_diffrn_reflns_limit_h_min -28
_diffrn_reflns_limit_k_max 13
_diffrn_reflns_limit_k_min -14
_diffrn_reflns_limit_l_max 9
_diffrn_reflns_limit_l_min -10
_diffrn_reflns_number 6627
_diffrn_reflns_theta_full 24.99
_diffrn_reflns_theta_max 24.99
_diffrn_reflns_theta_min 1.70
_exptl_absorpt_coefficient_mu 1.698
_exptl_absorpt_correction_T_max 1.0000
_exptl_absorpt_correction_T_min 0.8146
_exptl_absorpt_correction_type SADABS
_exptl_crystal_colour green
_exptl_crystal_density_diffrn 1.656
_exptl_crystal_density_meas 0
_exptl_crystal_density_method 'not measured'
_exptl_crystal_description plate
_exptl_crystal_F_000 1328
_exptl_crystal_size_max 0.07
_exptl_crystal_size_mid 0.05
_exptl_crystal_size_min 0.02
_refine_diff_density_max 0.525
_refine_diff_density_min -0.476
_refine_diff_density_rms 0.086
_refine_ls_extinction_method none
_refine_ls_goodness_of_fit_ref 1.022
_refine_ls_hydrogen_treatment mixed
_refine_ls_matrix_type full
_refine_ls_number_parameters 187
_refine_ls_number_reflns 2292
_refine_ls_number_restraints 0
_refine_ls_restrained_S_all 1.022
_refine_ls_R_factor_all 0.0558
_refine_ls_R_factor_gt 0.0402
_refine_ls_shift/su_max 0.000
_refine_ls_shift/su_mean 0.000
_refine_ls_structure_factor_coef Fsqd
_refine_ls_weighting_details 'calc w=1/[\s^2^(Fo^2^)+(0.0325P)^2^+8.1693P] where P=(Fo^2^+2Fc^2^)/3'
_refine_ls_weighting_scheme calc
_refine_ls_wR_factor_gt 0.0885
_refine_ls_wR_factor_ref 0.0948
_reflns_number_gt 1850
_reflns_number_total 2292
_reflns_threshold_expression >2sigma(I)
_cod_duplicate_entry 7113569
_cod_data_source_file b301219k.txt
_cod_data_source_block compound2c
_cod_depositor_comments
;
The following automatic conversions were performed:
'_symmetry_cell_setting' value 'Monoclinic' changed to 'monoclinic'
according to '/home/saulius/struct/CIF-dictionaries/cif_core.dic'
dictionary named 'cif_core.dic' version 2.4.1 from 2010-06-29.

Automatic conversion script
Id: cif_fix_enum 1527 2010-12-29 10:47:43Z saulius 
;
_cod_original_sg_symbol_H-M C2/c
_cod_database_code 7104060

loop_
_symmetry_equiv_pos_as_xyz
'x, y, z'
'-x, y, -z+1/2'
'x+1/2, y+1/2, z'
'-x+1/2, y+1/2, -z+1/2'
'-x, -y, -z'
'x, -y, z-1/2'
'-x+1/2, -y+1/2, -z'
'x+1/2, -y+1/2, z-1/2'

loop_
_atom_site_label
_atom_site_type_symbol
_atom_site_fract_x
_atom_site_fract_y
_atom_site_fract_z
_atom_site_U_iso_or_equiv
_atom_site_adp_type
_atom_site_occupancy
_atom_site_symmetry_multiplicity
_atom_site_calc_flag
_atom_site_refinement_flags
_atom_site_disorder_assembly
_atom_site_disorder_group
Cu1 Cu 0.204990(18) 0.22769(4) 0.42146(5) 0.01741(15) Uani 1 1 d . . .
N1 N 0.13981(12) 0.1669(3) 0.2759(3) 0.0192(7) Uani 1 1 d . . .
O1 O 0.26512(11) 0.5752(2) 1.0457(3) 0.0237(6) Uani 1 1 d . . .
O2 O 0.18801(11) 0.6105(2) 0.9153(3) 0.0279(7) Uani 1 1 d . . .
O3 O 0.16414(11) 0.2261(2) 0.6076(3) 0.0280(6) Uani 1 1 d . . .
O4 O 0.24189(11) 0.2505(2) 0.7387(3) 0.0266(7) Uani 1 1 d . . .
C1 C 0.22126(16) 0.5449(3) 0.9794(4) 0.0199(8) Uani 1 1 d . . .
C2 C 0.21030(17) 0.4202(3) 0.9753(5) 0.0253(9) Uani 1 1 d . . .
H2A H 0.2107 0.3915 1.0762 0.030 Uiso 1 1 calc R . .
H2B H 0.2415 0.3834 0.9233 0.030 Uiso 1 1 calc R . .
C3 C 0.15557(16) 0.3841(3) 0.9035(4) 0.0240(9) Uani 1 1 d . . .
H3A H 0.1491 0.4303 0.8155 0.029 Uiso 1 1 calc R . .
H3B H 0.1244 0.3984 0.9712 0.029 Uiso 1 1 calc R . .
C4 C 0.15562(17) 0.2582(3) 0.8607(4) 0.0259(9) Uani 1 1 d . . .
H4A H 0.1716 0.2127 0.9410 0.031 Uiso 1 1 calc R . .
H4B H 0.1168 0.2325 0.8429 0.031 Uiso 1 1 calc R . .
C5 C 0.18979(16) 0.2423(3) 0.7260(5) 0.0230(9) Uani 1 1 d . . .
C6 C 0.14393(15) 0.0641(3) 0.2176(4) 0.0201(8) Uani 1 1 d . . .
H6 H 0.1739 0.0170 0.2479 0.024 Uiso 1 1 calc R . .
C7 C 0.10673(15) 0.0232(3) 0.1157(4) 0.0217(8) Uani 1 1 d . . .
H7 H 0.1119 -0.0497 0.0755 0.026 Uiso 1 1 calc R . .
C8 C 0.06149(14) 0.0892(3) 0.0718(4) 0.0203(9) Uani 1 1 d . . .
C9 C 0.05680(15) 0.1948(3) 0.1324(4) 0.0224(9) Uani 1 1 d . . .
H9 H 0.0267 0.2429 0.1054 0.027 Uiso 1 1 calc R . .
C10 C 0.09615(15) 0.2303(3) 0.2330(4) 0.0221(8) Uani 1 1 d . . .
H10 H 0.0921 0.3033 0.2739 0.027 Uiso 1 1 calc R . .
C11 C 0.01901(15) 0.0444(3) -0.0351(5) 0.0246(9) Uani 1 1 d . . .
H11A H 0.0386 0.0104 -0.1187 0.030 Uiso 1 1 calc R . .
H11B H -0.0042 0.1075 -0.0719 0.030 Uiso 1 1 calc R . .
O1W O 0.9881(3) 0.4323(7) 0.0809(10) 0.0650(17) Uiso 0.505(9) 1 d P . .
O2W O 0.9396(5) 0.3727(14) -0.050(2) 0.0650(17) Uiso 0.402(18) 1 d P . .
O3W O 0.9428(6) 0.3069(14) -0.1244(18) 0.0650(17) Uiso 0.272(9) 1 d P . .
O4W O 0.9753(6) 0.5280(12) 0.1750(17) 0.0650(17) Uiso 0.295(8) 1 d P . .
O5W O 1.0000 0.4907(18) 0.2500 0.0650(17) Uiso 0.289(12) 2 d SP . .
O6W O 0.9586(8) 0.4108(17) -0.159(2) 0.0650(17) Uiso 0.204(8) 1 d P . .
O7W O 0.9856(9) 0.4652(18) -0.042(3) 0.0650(17) Uiso 0.181(8) 1 d P . .
O8W O 0.9453(10) 0.402(2) 0.011(4) 0.0650(17) Uiso 0.199(18) 1 d P . .
O9W O 1.0000 0.342(2) -0.2500 0.0650(17) Uiso 0.194(10) 2 d SP . .

loop_
_atom_site_aniso_label
_atom_site_aniso_U_11
_atom_site_aniso_U_22
_atom_site_aniso_U_33
_atom_site_aniso_U_23
_atom_site_aniso_U_13
_atom_site_aniso_U_12
Cu1 0.0170(2) 0.0157(2) 0.0195(3) -0.0006(2) -0.00272(17) -0.00280(19)
N1 0.0162(16) 0.0206(18) 0.0208(18) -0.0013(13) -0.0018(13) -0.0041(13)
O1 0.0241(15) 0.0186(14) 0.0285(16) -0.0010(12) -0.0067(12) 0.0014(11)
O2 0.0283(15) 0.0177(14) 0.0375(18) 0.0031(12) -0.0117(13) 0.0001(11)
O3 0.0226(14) 0.0336(15) 0.0278(16) -0.0098(13) 0.0023(12) -0.0076(12)
O4 0.0232(15) 0.0383(18) 0.0182(14) 0.0050(12) 0.0006(11) -0.0052(12)
C1 0.023(2) 0.022(2) 0.014(2) -0.0002(16) 0.0013(16) 0.0010(16)
C2 0.031(2) 0.016(2) 0.030(2) -0.0020(17) -0.0051(18) -0.0001(16)
C3 0.026(2) 0.021(2) 0.025(2) -0.0013(17) 0.0034(17) -0.0032(16)
C4 0.031(2) 0.022(2) 0.025(2) -0.0012(17) 0.0071(18) -0.0098(17)
C5 0.027(2) 0.012(2) 0.030(2) -0.0014(16) 0.0000(18) -0.0068(15)
C6 0.0165(19) 0.018(2) 0.026(2) 0.0008(16) -0.0030(16) 0.0005(15)
C7 0.023(2) 0.020(2) 0.022(2) -0.0048(17) -0.0010(17) -0.0025(16)
C8 0.0146(18) 0.027(2) 0.019(2) 0.0017(16) 0.0010(16) -0.0086(15)
C9 0.0150(18) 0.029(2) 0.024(2) 0.0042(17) 0.0007(16) -0.0002(15)
C10 0.0193(19) 0.0197(18) 0.027(2) -0.0037(17) -0.0018(16) -0.0053(16)
C11 0.0188(19) 0.032(2) 0.023(2) 0.0010(18) -0.0029(16) -0.0065(17)

loop_
_atom_type_symbol
_atom_type_description
_atom_type_scat_dispersion_real
_atom_type_scat_dispersion_imag
_atom_type_scat_source
C C 0.0033 0.0016 'International Tables Vol C Tables 4.2.6.8 and 6.1.1.4'
H H 0.0000 0.0000 'International Tables Vol C Tables 4.2.6.8 and 6.1.1.4'
N N 0.0061 0.0033 'International Tables Vol C Tables 4.2.6.8 and 6.1.1.4'
O O 0.0106 0.0060 'International Tables Vol C Tables 4.2.6.8 and 6.1.1.4'
Cu Cu 0.3201 1.2651 'International Tables Vol C Tables 4.2.6.8 and 6.1.1.4'

loop_
_geom_angle_atom_site_label_1
_geom_angle_atom_site_label_2
_geom_angle_atom_site_label_3
_geom_angle
_geom_angle_site_symmetry_1
_geom_angle_site_symmetry_3
_geom_angle_publ_flag
O2 Cu1 O1 168.08(11) 6_565 4_546 ?
O2 Cu1 O4 89.07(12) 6_565 7_556 ?
O1 Cu1 O4 90.04(11) 4_546 7_556 ?
O2 Cu1 O3 86.05(12) 6_565 . ?
O1 Cu1 O3 92.25(12) 4_546 . ?
O4 Cu1 O3 166.99(11) 7_556 . ?
O2 Cu1 N1 99.17(11) 6_565 . ?
O1 Cu1 N1 92.74(11) 4_546 . ?
O4 Cu1 N1 92.60(11) 7_556 . ?
O3 Cu1 N1 100.08(11) . . ?
O2 Cu1 Cu1 89.29(8) 6_565 7_556 ?
O1 Cu1 Cu1 78.82(8) 4_546 7_556 ?
O4 Cu1 Cu1 81.74(8) 7_556 7_556 ?
O3 Cu1 Cu1 86.14(8) . 7_556 ?
N1 Cu1 Cu1 169.78(9) . 7_556 ?
C6 N1 C10 116.8(3) . . ?
C6 N1 Cu1 119.8(2) . . ?
C10 N1 Cu1 123.3(2) . . ?
C1 O1 Cu1 129.5(2) . 4_556 ?
C1 O2 Cu1 117.5(2) . 6_566 ?
C5 O3 Cu1 120.4(2) . . ?
C5 O4 Cu1 125.8(3) . 7_556 ?
O2 C1 O1 124.8(3) . . ?
O2 C1 C2 119.2(3) . . ?
O1 C1 C2 115.9(3) . . ?
C1 C2 C3 115.9(3) . . ?
C2 C3 C4 112.4(3) . . ?
C5 C4 C3 109.5(3) . . ?
O4 C5 O3 124.7(4) . . ?
O4 C5 C4 117.3(4) . . ?
O3 C5 C4 117.9(3) . . ?
N1 C6 C7 123.1(3) . . ?
C6 C7 C8 119.8(3) . . ?
C9 C8 C7 117.3(3) . . ?
C9 C8 C11 122.0(3) . . ?
C7 C8 C11 120.7(3) . . ?
C8 C9 C10 119.5(4) . . ?
N1 C10 C9 123.4(4) . . ?
C8 C11 C11 111.5(4) . 5 ?
O7W O1W O8W 65.0(15) . . ?
O7W O1W O7W 59.9(18) . 5_765 ?
O8W O1W O7W 118.6(17) . 5_765 ?
O7W O1W O4W 107.3(14) . . ?
O8W O1W O4W 110.8(17) . . ?
O7W O1W O4W 65.1(11) 5_765 . ?
O7W O1W O5W 136.7(14) . . ?
O8W O1W O5W 134.9(17) . . ?
O7W O1W O5W 79.3(12) 5_765 . ?
O4W O1W O5W 35.7(7) . . ?
O7W O1W O2W 58.1(12) . . ?
O8W O1W O2W 14.6(14) . . ?
O7W O1W O2W 116.7(13) 5_765 . ?
O4W O1W O2W 124.2(10) . . ?
O5W O1W O2W 149.1(7) . . ?
O8W O2W O3W 157(3) . . ?
O8W O2W O6W 116(3) . . ?
O3W O2W O6W 72.5(18) . . ?
O8W O2W O7W 57(3) . . ?
O3W O2W O7W 120.3(17) . . ?
O6W O2W O7W 60.1(14) . . ?
O8W O2W O1W 28(2) . . ?
O3W O2W O1W 132.9(13) . . ?
O6W O2W O1W 99.6(14) . . ?
O7W O2W O1W 40.8(10) . . ?
O2W O3W O6W 59.0(13) . . ?
O2W O3W O8W 9.1(13) . . ?
O6W O3W O8W 63.1(15) . . ?
O5W O4W O1W 86.6(13) . . ?
O5W O4W O7W 102.2(14) . 5_765 ?
O1W O4W O7W 56.1(10) . 5_765 ?
O5W O4W O6W 73.7(14) . 6_566 ?
O1W O4W O6W 153.4(13) . 6_566 ?
O7W O4W O6W 144.8(14) 5_765 6_566 ?
O5W O4W O6W 73.4(14) . 5_765 ?
O1W O4W O6W 94.6(10) . 5_765 ?
O7W O4W O6W 50.2(11) 5_765 5_765 ?
O6W O4W O6W 96.6(13) 6_566 5_765 ?
O5W O4W O9W 85.6(17) . 5_765 ?
O1W O4W O9W 146.0(10) . 5_765 ?
O7W O4W O9W 93.5(10) 5_765 5_765 ?
O6W O4W O9W 51.6(8) 6_566 5_765 ?
O6W O4W O9W 51.5(8) 5_765 5_765 ?
O5W O4W O4W 26.1(15) . 2_755 ?
O1W O4W O4W 108.3(9) . 2_755 ?
O7W O4W O4W 102.1(14) 5_765 2_755 ?
O6W O4W O4W 58.9(10) 6_566 2_755 ?
O6W O4W O4W 58.6(10) 5_765 2_755 ?
O9W O4W O4W 59.6(7) 5_765 2_755 ?
O4W O5W O4W 128(3) 2_755 . ?
O4W O5W O1W 152.5(9) 2_755 . ?
O4W O5W O1W 57.7(10) . . ?
O4W O5W O1W 57.7(10) 2_755 2_755 ?
O4W O5W O1W 152.5(9) . 2_755 ?
O1W O5W O1W 132.7(14) . 2_755 ?
O4W O5W O6W 72.8(14) 2_755 5_765 ?
O4W O5W O6W 73.1(14) . 5_765 ?
O1W O5W O6W 85.8(7) . 5_765 ?
O1W O5W O6W 127.6(8) 2_755 5_765 ?
O4W O5W O6W 73.1(14) 2_755 6_566 ?
O4W O5W O6W 72.8(14) . 6_566 ?
O1W O5W O6W 127.6(8) . 6_566 ?
O1W O5W O6W 85.8(7) 2_755 6_566 ?
O6W O5W O6W 96.2(17) 5_765 6_566 ?
O2W O6W O3W 48.5(13) . . ?
O2W O6W O7W 72.8(18) . . ?
O3W O6W O7W 112(2) . . ?
O2W O6W O9W 120.5(19) . . ?
O3W O6W O9W 79.7(15) . . ?
O7W O6W O9W 111.5(17) . . ?
O2W O6W O8W 22.2(11) . . ?
O3W O6W O8W 69.3(17) . . ?
O7W O6W O8W 51.4(16) . . ?
O9W O6W O8W 129.0(16) . . ?
O2W O6W O4W 171.0(18) . 6_565 ?
O3W O6W O4W 131.5(17) . 6_565 ?
O7W O6W O4W 112.0(17) . 6_565 ?
O9W O6W O4W 65.7(13) . 6_565 ?
O8W O6W O4W 159.0(18) . 6_565 ?
O2W O6W O4W 125.3(18) . 5_765 ?
O3W O6W O4W 131.6(16) . 5_765 ?
O7W O6W O4W 57.6(13) . 5_765 ?
O9W O6W O4W 65.6(12) . 5_765 ?
O8W O6W O4W 107.2(17) . 5_765 ?
O4W O6W O4W 62.5(12) 6_565 5_765 ?
O2W O6W O5W 151(2) . 5_765 ?
O3W O6W O5W 153.7(18) . 5_765 ?
O7W O6W O5W 78.6(14) . 5_765 ?
O9W O6W O5W 73.9(14) . 5_765 ?
O8W O6W O5W 129.0(18) . 5_765 ?
O4W O6W O5W 33.6(6) 6_565 5_765 ?
O4W O6W O5W 33.5(6) 5_765 5_765 ?
O1W O7W O8W 60(2) . . ?
O1W O7W O7W 68(2) . 5_765 ?
O8W O7W O7W 122(4) . 5_765 ?
O1W O7W O6W 126(2) . . ?
O8W O7W O6W 72(2) . . ?
O7W O7W O6W 165(3) 5_765 . ?
O1W O7W O1W 120.1(18) . 5_765 ?
O8W O7W O1W 156(2) . 5_765 ?
O7W O7W O1W 51.6(16) 5_765 5_765 ?
O6W O7W O1W 114(2) . 5_765 ?
O1W O7W O4W 137.6(19) . 5_765 ?
O8W O7W O4W 140(3) . 5_765 ?
O7W O7W O4W 96(2) 5_765 5_765 ?
O6W O7W O4W 72.2(15) . 5_765 ?
O1W O7W O4W 58.8(11) 5_765 5_765 ?
O1W O7W O2W 81.1(16) . . ?
O8W O7W O2W 25.4(15) . . ?
O7W O7W O2W 147(3) 5_765 . ?
O6W O7W O2W 47.1(12) . . ?
O1W O7W O2W 155(2) 5_765 . ?
O4W O7W O2W 115.4(17) 5_765 . ?
O2W O8W O1W 137(3) . . ?
O2W O8W O7W 97(3) . . ?
O1W O8W O7W 55.3(16) . . ?
O2W O8W O6W 42(2) . . ?
O1W O8W O6W 108.3(18) . . ?
O7W O8W O6W 56.7(17) . . ?
O2W O8W O3W 14(2) . . ?
O1W O8W O3W 126.7(19) . . ?
O7W O8W O3W 97(2) . . ?
O6W O8W O3W 47.6(14) . . ?
O6W O9W O6W 116(2) . 2_754 ?
O6W O9W O4W 62.9(13) . 5_765 ?
O6W O9W O4W 62.7(13) 2_754 5_765 ?
O6W O9W O4W 62.7(13) . 6_565 ?
O6W O9W O4W 62.9(13) 2_754 6_565 ?
O4W O9W O4W 60.9(14) 5_765 6_565 ?

loop_
_geom_bond_atom_site_label_1
_geom_bond_atom_site_label_2
_geom_bond_distance
_geom_bond_site_symmetry_2
_geom_bond_publ_flag
Cu1 O2 1.963(3) 6_565 ?
Cu1 O1 1.968(3) 4_546 ?
Cu1 O4 1.969(3) 7_556 ?
Cu1 O3 1.978(3) . ?
Cu1 N1 2.172(3) . ?
Cu1 Cu1 2.6394(9) 7_556 ?
N1 C6 1.337(5) . ?
N1 C10 1.344(5) . ?
O1 C1 1.263(4) . ?
O1 Cu1 1.968(3) 4_556 ?
O2 C1 1.258(4) . ?
O2 Cu1 1.963(3) 6_566 ?
O3 C5 1.262(5) . ?
O4 C5 1.254(5) . ?
O4 Cu1 1.969(3) 7_556 ?
C1 C2 1.503(5) . ?
C2 C3 1.524(5) . ?
C3 C4 1.545(5) . ?
C4 C5 1.502(5) . ?
C6 C7 1.377(5) . ?
C7 C8 1.393(5) . ?
C8 C9 1.377(5) . ?
C8 C11 1.506(5) . ?
C9 C10 1.382(5) . ?
C11 C11 1.537(7) 5 ?
O1W O7W 1.20(2) . ?
O1W O8W 1.26(3) . ?
O1W O7W 1.42(2) 5_765 ?
O1W O4W 1.462(15) . ?
O1W O5W 1.726(12) . ?
O1W O2W 1.81(2) . ?
O2W O8W 0.67(3) . ?
O2W O3W 1.04(2) . ?
O2W O6W 1.19(2) . ?
O2W O7W 1.55(3) . ?
O3W O6W 1.33(2) . ?
O3W O8W 1.68(4) . ?
O4W O5W 1.008(16) . ?
O4W O7W 1.55(3) 5_765 ?
O4W O6W 1.74(3) 6_566 ?
O4W O6W 1.75(2) 5_765 ?
O4W O9W 1.79(3) 5_765 ?
O4W O4W 1.81(3) 2_755 ?
O5W O4W 1.008(16) 2_755 ?
O5W O1W 1.726(12) 2_755 ?
O5W O6W 1.75(3) 5_765 ?
O5W O6W 1.75(3) 6_566 ?
O6W O7W 1.41(3) . ?
O6W O9W 1.54(2) . ?
O6W O8W 1.60(4) . ?
O6W O4W 1.74(3) 6_565 ?
O6W O4W 1.75(2) 5_765 ?
O6W O5W 1.75(3) 5_765 ?
O7W O8W 1.32(3) . ?
O7W O7W 1.32(4) 5_765 ?
O7W O1W 1.42(2) 5_765 ?
O7W O4W 1.55(3) 5_765 ?
O9W O6W 1.54(2) 2_754 ?
O9W O4W 1.79(3) 5_765 ?
O9W O4W 1.79(3) 6_565 ?

loop_
_geom_torsion_atom_site_label_1
_geom_torsion_atom_site_label_2
_geom_torsion_atom_site_label_3
_geom_torsion_atom_site_label_4
_geom_torsion
_geom_torsion_site_symmetry_1
_geom_torsion_site_symmetry_2
_geom_torsion_site_symmetry_3
_geom_torsion_site_symmetry_4
_geom_torsion_publ_flag
C2 C3 C4 C5 -76.5(4) . . . . ?
C1 C2 C3 C4 162.1(3) . . . . ?
